data_9007330
loop_
_publ_author_name
'Smyth, J. R.'
'Holl, C. M.'
'Langenhorst, F.'
'Laustsen, H. M. S.'
'Rossman, G. R.'
'Kleppe, A.'
'McCammon, C. A.'
'Kawamoto, T.'
'van Aken, P. A.'

_publ_section_title
;
 Crystal chemistry of wadsleyite II and water in the Earth's interior
 Sample: 2
 Reported formula: Mg1.60 Fe.22 Al.01 H.44 Si.97 O4
;
_journal_name_full 'Physics and Chemistry of Minerals'
_journal_page_first 691
_journal_page_last 705
_journal_paper_doi 10.1007/s00269-004-0431-x
_journal_volume 31
_journal_year 2005
_chemical_formula_sum 'Fe0.338 Mg9.292 O14 Si2.134'
_chemical_name_mineral 'Wadsleyite II'
_space_group_IT_number 74
_symmetry_space_group_name_Hall '-I 2b 2'
_symmetry_space_group_name_H-M 'I m m a'
_cell_angle_alpha 90
_cell_angle_beta 90
_cell_angle_gamma 90
_cell_length_a 5.6896
_cell_length_b 29.104
_cell_length_c 8.243
_cell_formula_units_Z 4
_cell_volume 1364.959
_database_code_amcsd 0008923
_exptl_crystal_density_diffrn 2.572
_cod_original_formula_sum 'Mg9.292 Fe.338 Si2.134 O14'
_cod_database_code 9007330

loop_
_space_group_symop_operation_xyz
x,y,z
1/2+x,1/2+y,1/2+z
x,1/2-y,z
1/2+x,-y,1/2+z
-x,1/2+y,-z
1/2-x,+y,1/2-z
-x,y,z
1/2-x,1/2+y,1/2+z
x,-y,-z
1/2+x,1/2-y,1/2-z
x,1/2+y,-z
1/2+x,+y,1/2-z
-x,1/2-y,z
1/2-x,-y,1/2+z
-x,-y,-z
1/2-x,1/2-y,1/2-z

loop_
_atom_site_aniso_label
_atom_site_aniso_U_11
_atom_site_aniso_U_22
_atom_site_aniso_U_33
_atom_site_aniso_U_12
_atom_site_aniso_U_13
_atom_site_aniso_U_23
Mg1 0.00900 0.01000 0.01200 0.00000 0.00060 0.00000
Fe2+1 0.00900 0.01000 0.01200 0.00000 0.00060 0.00000
Fe3+1 0.00900 0.01000 0.01200 0.00000 0.00060 0.00000
Mg2 0.01200 0.00300 0.01300 0.00000 0.00000 0.00040
Mg3 0.01100 0.00760 0.01060 0.00000 0.00000 0.00350
Fe2+3 0.01100 0.00760 0.01060 0.00000 0.00000 0.00350
Fe3+3 0.01100 0.00760 0.01060 0.00000 0.00000 0.00350
Mg4 0.01100 0.01000 0.01600 0.00000 0.00000 -0.00220
Fe2+4 0.01100 0.01000 0.01600 0.00000 0.00000 -0.00220
Fe3+4 0.01100 0.01000 0.01600 0.00000 0.00000 -0.00220
Mg5 0.01070 0.01400 0.01020 0.00000 -0.00060 0.00000
Mg6 0.00910 0.00820 0.00210 0.00000 -0.00230 0.00000
Si1 0.01000 0.00800 0.00870 0.00000 0.00000 0.00000
Si2 0.00440 0.00040 0.00120 0.00000 0.00000 -0.00020
Si3 0.00720 0.01100 0.01190 0.00000 0.00000 -0.00090
O1 0.01400 0.01500 0.01100 0.00000 0.00000 -0.00600
O2 0.00600 0.02000 0.01200 0.00000 0.00000 -0.00500
O3 0.01200 0.01200 0.00400 0.00000 0.00000 -0.00400
O4 0.03300 0.00500 0.01800 0.00000 -0.00300 -0.00200
O6 -0.00400 0.01200 0.00100 0.00000 -0.00320 0.00000
O7 0.01200 0.01100 0.01300 0.00000 0.00000 -0.00800
O8 0.01000 0.00900 0.01100 0.00000 0.00000 0.00200

loop_
_atom_site_label
_atom_site_fract_x
_atom_site_fract_y
_atom_site_fract_z
_atom_site_occupancy
_atom_site_U_iso_or_equiv
Mg1 0.25000 0.25000 0.75000 0.85200 0.01000
Fe2+1 0.25000 0.25000 0.75000 0.07400 0.01000
Fe3+1 0.25000 0.25000 0.75000 0.07400 0.01000
Mg2 0.50000 0.19934 0.49270 1.00000 0.00930
Mg3 0.50000 0.09980 0.52790 0.95000 0.00980
Fe2+3 0.50000 0.09980 0.52790 0.02500 0.00980
Fe3+3 0.50000 0.09980 0.52790 0.02500 0.00980
Mg4 0.50000 0.00000 0.50000 0.91000 0.01200
Fe2+4 0.50000 0.00000 0.50000 0.04500 0.01200
Fe3+4 0.50000 0.00000 0.50000 0.04500 0.01200
Mg5 0.25000 0.15017 0.25000 0.85400 0.01160
Mg6 0.25000 0.04883 0.25000 0.96100 0.00650
Si1 0.00000 0.25000 0.37790 0.25600 0.00890
Si2 0.00000 0.15225 0.61630 0.42500 0.00200
Si3 0.00000 0.04876 0.61580 0.51400 0.01000
O1 0.00000 -0.00510 0.25180 0.50000 0.01330
O2 0.00000 0.09980 0.22630 0.50000 0.01260
O3 0.00000 0.20290 0.26360 0.50000 0.00930
O4 0.24100 0.05120 0.50560 1.00000 0.01900
O5 0.24260 0.15170 0.50320 1.00000 0.00240
O6 0.23500 0.25000 0.49480 0.50000 0.00320
O7 0.00000 0.09900 0.71710 0.50000 0.01180
O8 0.00000 0.19620 0.74290 0.50000 0.01010

loop_
_cod_related_entry_id
_cod_related_entry_database
_cod_related_entry_code
1 AMCSD 0008923
